data_8100409
loop_
_publ_author_name
'Euler, H.'
'Barbier, B.'
'Meents, A.'
'Kirfel, A.'

_publ_section_title
;
Crystal structure of Tutton's salts, Rb~2~[M^II^(H~2~O)~6~](SeO~4~)~2~, 
M^II^ = Mg, Co, Mn, Zn
;
_journal_issue 3
_journal_name_full 'Zeitschrift f\"ur Kristallographie - New Crystal Structures'
_journal_page_first 265
_journal_page_last 268
_journal_volume 218
_journal_year 2003
_chemical_formula_moiety '(Rb 1+)2, Zn 2+, (Se O4 2-)2, 6(H2O)'
_chemical_formula_sum 'H12 O14 Rb2 Se2 Zn'
_chemical_formula_weight 630.33
_chemical_name_common 'rubidium hexa-aquazinc(II) selenate'
_space_group_IT_number 14
_symmetry_cell_setting monoclinic
_symmetry_space_group_name_Hall '-P 2yab'
_symmetry_space_group_name_H-M 'P 1 21/a 1'
_cell_angle_alpha 90.00
_cell_angle_beta 105.195(12)
_cell_angle_gamma 90.00
_cell_formula_units_Z 2
_cell_length_a 9.3523(14)
_cell_length_b 12.6259(16)
_cell_length_c 6.3600(11)
_cell_measurement_temperature 293(2)
_cell_volume 724.74(19)
_diffrn_ambient_temperature 293(2)
_exptl_crystal_density_diffrn 2.888
_cod_original_sg_symbol_H-M 'P 21/a'
_cod_database_code 8100409

loop_
_symmetry_equiv_pos_as_xyz
'x, y, z'
'-x+1/2, y+1/2, -z'
'-x, -y, -z'
'x-1/2, -y-1/2, z'

loop_
_atom_site_label
_atom_site_type_symbol
_atom_site_fract_x
_atom_site_fract_y
_atom_site_fract_z
_atom_site_U_iso_or_equiv
_atom_site_adp_type
_atom_site_occupancy
_atom_site_symmetry_multiplicity
_atom_site_Wyckoff_symbol
_atom_site_calc_flag
_atom_site_refinement_flags
_atom_site_disorder_assembly
_atom_site_disorder_group
Zn Zn 0.0000 0.0000 0.0000 0.02036(18) Uani 1 2 a d S . .
Se Se 0.40640(4) 0.13808(3) 0.73315(6) 0.02020(15) Uani 1 4 e d . . .
O1 O 0.4148(3) 0.2391(2) 0.5758(4) 0.0336(7) Uani 1 4 e d . . .
O2 O 0.5584(3) 0.0690(3) 0.7769(6) 0.0442(8) Uani 1 4 e d . . .
O3 O 0.2677(3) 0.0632(2) 0.6042(4) 0.0283(6) Uani 1 4 e d . . .
O4 O 0.3785(3) 0.1809(2) 0.9625(5) 0.0305(7) Uani 1 4 e d . . .
O5 O 0.1629(3) 0.1100(2) 0.1644(5) 0.0277(6) Uani 1 4 e d . . .
O6 O -0.1672(3) 0.1091(2) 0.0274(5) 0.0272(6) Uani 1 4 e d . . .
O7 O -0.0029(4) -0.0643(3) 0.2931(5) 0.0262(6) Uani 1 4 e d . . .
Rb Rb 0.13440(5) 0.34497(3) 0.34379(7) 0.03197(16) Uani 1 4 e d . . .
H1 H 0.209(6) 0.091(4) 0.310(10) 0.058(16) Uiso 1 4 e d . . .
H2 H 0.221(6) 0.120(4) 0.111(8) 0.029(14) Uiso 1 4 e d . . .
H3 H -0.255(6) 0.094(4) -0.066(8) 0.042(14) Uiso 1 4 e d . . .
H4 H -0.149(6) 0.171(4) 0.000(9) 0.048(16) Uiso 1 4 e d . . .
H5 H -0.068(5) -0.061(3) 0.329(7) 0.017(13) Uiso 1 4 e d . . .
H6 H 0.022(6) -0.121(4) 0.329(9) 0.040(16) Uiso 1 4 e d . . .

loop_
_atom_site_aniso_label
_atom_site_aniso_U_11
_atom_site_aniso_U_22
_atom_site_aniso_U_33
_atom_site_aniso_U_23
_atom_site_aniso_U_13
_atom_site_aniso_U_12
Zn 0.0195(3) 0.0219(3) 0.0199(3) 0.0006(2) 0.0053(3) -0.0014(2)
Se 0.0184(2) 0.0211(2) 0.0207(2) -0.00145(15) 0.00437(15) -0.00218(15)
O1 0.0461(18) 0.0297(15) 0.0275(15) 0.0028(12) 0.0139(14) -0.0088(14)
O2 0.0255(16) 0.0458(19) 0.058(2) -0.0046(16) 0.0046(15) 0.0075(14)
O3 0.0241(15) 0.0303(16) 0.0291(15) -0.0074(12) 0.0044(13) -0.0078(12)
O4 0.0426(17) 0.0291(14) 0.0213(14) -0.0043(11) 0.0108(13) -0.0046(13)
O5 0.0261(16) 0.0329(16) 0.0240(16) -0.0018(12) 0.0061(14) -0.0086(13)
O6 0.0241(16) 0.0238(15) 0.0343(17) 0.0002(12) 0.0089(14) 0.0005(12)
O7 0.0268(17) 0.0290(18) 0.0258(15) 0.0034(12) 0.0124(13) 0.0033(13)
Rb 0.0332(2) 0.0323(2) 0.0320(2) 0.00080(17) 0.01140(18) -0.00091(17)

loop_
_geom_bond_atom_site_label_1
_geom_bond_atom_site_label_2
_geom_bond_distance
_geom_bond_site_symmetry_2
_geom_bond_publ_flag
Zn O7 2.040(3) 3 ?
Zn O7 2.040(3) . ?
Zn O5 2.124(3) 3 ?
Zn O5 2.124(3) . ?
Zn O6 2.124(3) . ?
Zn O6 2.124(3) 3 ?
Se O2 1.628(3) . ?
Se O1 1.636(3) . ?
Se O4 1.639(3) . ?
Se O3 1.640(3) . ?
Se Rb 3.6733(7) 4_665 ?
Se Rb 3.7395(7) 2_546 ?
Se Rb 3.9159(9) 4_666 ?
Se Rb 4.0154(7) . ?
O1 H6 1.91(5) 2_556 ?
O1 O7 2.680(4) 2_556 ?
O1 Rb 2.969(3) . ?
O1 Rb 3.018(3) 4_665 ?
O2 H3 1.79(6) 1_656 ?
O2 O6 2.690(4) 1_656 ?
O2 Rb 3.210(4) 4_665 ?
O2 Rb 3.334(3) 2_546 ?
O2 Rb 5.452(3) . ?
O3 H1 1.84(6) . ?
O3 H5 2.03(4) 3_556 ?
O3 O7 2.721(4) 3_556 ?
O3 O5 2.774(4) . ?
O3 Rb 2.895(3) 2_546 ?
O3 H5 3.53(4) . ?
O3 Rb 3.984(3) . ?
O4 H4 1.92(5) 4_666 ?
O4 H2 2.10(5) 1_556 ?
O4 O6 2.735(4) 4_666 ?
O4 O5 2.805(4) 1_556 ?
O4 Rb 2.945(3) 4_666 ?
O4 Rb 4.503(3) . ?
O5 H2 0.72(5) . ?
O5 H1 0.95(6) . ?
O5 O7 2.930(4) . ?
O5 O7 2.959(4) 3 ?
O5 O6 2.980(5) . ?
O5 O6 3.027(4) 3 ?
O5 Rb 3.214(3) . ?
O5 H1 0.95(6) . ?
O5 H2 0.72(5) . ?
O6 O7 2.940(4) . ?
O6 O7 2.951(4) 3 ?
O6 Rb 3.128(3) 4_565 ?
O6 Rb 4.231(3) . ?
O6 H3 0.90(5) . ?
O6 H4 0.83(5) . ?
O7 H5 0.70(4) . ?
O7 H6 0.77(5) . ?
Rb O3 2.895(3) 2_556 ?
Rb O4 2.945(3) 4_564 ?
Rb O1 3.018(3) 4_565 ?
Rb O6 3.128(3) 4_665 ?
Rb O2 3.210(4) 4_565 ?
Rb O2 3.334(3) 2_556 ?
Rb Se 3.6733(8) 4_565 ?
Rb Se 3.7395(7) 2_556 ?
Rb Se 3.9159(9) 4_564 ?
